data_4315115
loop_
_publ_author_name
'Santiago Garc\'ia-Granda'
'Sergei A. Khainakov'
'Aranzazu Espina'
'Jos\'e R. Garc\'ia'
'Germ\'an R. Castro'
'Jo\~ao Rocha'
'Lu\'is Mafra'

_publ_section_title
;
 Revisiting the Thermal Decomposition of Layered \g-Titanium Phosphate and
 Structural Elucidation of Its Intermediate Phases
;
_journal_name_full 'Inorganic Chemistry'
_journal_page_first 2630
_journal_page_last 2638
_journal_paper_doi 10.1021/ic901254j
_journal_volume 49
_journal_year 2010
_chemical_formula_moiety 'O8 P2 Ti, H2 O'
_chemical_formula_sum 'H2 O9 P2 Ti'
_chemical_formula_weight 255.83
_chemical_name_systematic
;
 ?
;
_space_group_IT_number 4
_symmetry_cell_setting monoclinic
_symmetry_Int_Tables_number 4
_symmetry_space_group_name_Hall 'P 2yb'
_symmetry_space_group_name_H-M 'P 1 21 1'
_audit_creation_date 2008-10-26
_audit_creation_method 'Materials Studio'
_cell_angle_alpha 90.0000
_cell_angle_beta 102.4100
_cell_angle_gamma 90.0000
_cell_formula_units_Z 4
_cell_length_a 5.0360
_cell_length_b 6.2640
_cell_length_c 23.6700
_cell_volume 729.236
_cod_data_source_file ic901254j_si_004.cif
_cod_data_source_block GTIP-1H2O
_cod_original_cell_volume 729.24
_cod_database_code 4315115

loop_
_symmetry_equiv_pos_as_xyz
x,y,z
-x,y+1/2,-z

loop_
_atom_site_label
_atom_site_type_symbol
_atom_site_fract_x
_atom_site_fract_y
_atom_site_fract_z
_atom_site_U_iso_or_equiv
_atom_site_adp_type
_atom_site_occupancy
Ti1 Ti 0.80100 0.70600 0.06660 0.00240 Uiso 1.00
Ti2 Ti 0.80400 0.70200 0.56790 0.00240 Uiso 1.00
P3 P 0.78300 0.20800 0.02960 0.01840 Uiso 1.00
P4 P 0.62800 0.31500 -0.15260 0.01840 Uiso 1.00
P5 P 0.22400 0.70400 0.46980 0.01840 Uiso 1.00
P6 P 0.62400 0.31600 0.35000 0.01840 Uiso 1.00
O7 O 0.79200 0.02000 0.07000 0.00100 Uiso 1.00
O8 O 0.51300 0.23300 -0.01070 0.00100 Uiso 1.00
O9 O 0.81400 0.40300 0.06800 0.00100 Uiso 1.00
O10 O 0.98300 0.20400 -0.00930 0.00100 Uiso 1.00
O11 O 0.37200 0.23700 -0.13750 0.00100 Uiso 1.00
O12 O 0.86100 0.17300 -0.12520 0.00100 Uiso 1.00
O13 O 0.34100 0.78000 0.21550 0.12000 Uiso 1.00
O14 O 0.32300 0.05600 0.14650 0.04000 Uiso 1.00
O15 O 0.19800 0.51600 0.42890 0.01200 Uiso 1.00
O16 O 0.50800 0.21100 0.48790 0.01200 Uiso 1.00
O17 O 0.81100 0.42800 0.55290 0.01200 Uiso 1.00
O18 O 0.97800 0.18000 0.49270 0.01200 Uiso 1.00
O19 O 0.48300 0.16300 0.38670 0.01200 Uiso 1.00
O20 O 0.93100 0.24900 0.35510 0.01200 Uiso 1.00
O21 O 0.29500 0.05100 0.63590 0.10000 Uiso 1.00
O22 O 0.47800 0.30700 0.28520 0.06000 Uiso 1.00
O23 O 0.10641 0.84754 0.32567 0.08100 Uiso 1.00
O24 O 1.13556 0.86080 0.80931 0.09000 Uiso 1.00
H25 H -0.03032 0.76907 0.29659 0.00000 Uiso 1.00
H26 H 0.28201 0.79596 0.31829 0.00000 Uiso 1.00
H27 H 0.94536 0.81066 0.79661 0.00000 Uiso 1.00
H28 H 1.24131 0.75756 0.79130 0.00000 Uiso 1.00

loop_
_geom_bond_atom_site_label_1
_geom_bond_atom_site_label_2
_geom_bond_distance
_geom_bond_site_symmetry_2
Ti1 O9 1.899 .
Ti1 O7 1.969 1_565
Ti1 O8 1.839 2_655
Ti1 O10 1.912 2_755
Ti1 O11 2.059 2_655
Ti1 O12 1.962 2_755
Ti2 O17 1.755 .
Ti2 O15 1.968 2_656
Ti2 O16 1.823 2_656
Ti2 O18 1.990 2_756
Ti2 O19 1.993 2_656
Ti2 O20 2.036 2_756
P3 O7 1.512 .
P3 O8 1.492 .
P3 O9 1.510 .
P3 O10 1.504 .
P4 O11 1.492 .
P4 O12 1.504 .
P4 O13 1.546 2_645
P4 O14 1.531 2_655
P5 O15 1.512 .
P5 O16 1.498 2_656
P5 O17 1.499 2_656
P5 O18 1.494 2_656
P6 O19 1.563 .
P6 O20 1.581 .
P6 O22 1.553 .
P6 O21 1.545 2_656
O7 Ti1 1.969 1_545
O8 Ti1 1.839 2_645
O10 Ti1 1.912 2_745
O11 Ti1 2.059 2_645
O12 Ti1 1.962 2_745
O13 P4 1.546 2_655
O14 P4 1.531 2_645
O15 Ti2 1.968 2_646
O16 Ti2 1.823 2_646
O16 P5 1.498 2_646
O17 P5 1.499 2_646
O18 Ti2 1.990 2_746
O18 P5 1.494 2_646
O19 Ti2 1.993 2_646
O20 Ti2 2.036 2_746
O21 P6 1.545 2_646
O23 H25 0.993 .
O23 H26 0.992 .
O24 H27 0.991 .
O24 H28 0.990 .
